data_7158943
loop_
_publ_author_name
'Hsueh, Nai-Chen'
'Chang, Meng-Yang'

_publ_section_title
;
 Tandem cyclocondensation of 1,3-bis-sulfonylpropan-2-ones with
 arylaldehydes. One-pot synthesis of tris-sulfonyl 3-arylphenols
;
_journal_name_full 'Organic &amp; Biomolecular Chemistry'
_journal_paper_doi 10.1039/D2OB01703B
_journal_year 2022
_chemical_formula_moiety 'C35 H32 O9 S3'
_chemical_formula_sum 'C35 H32 O9 S3'
_chemical_formula_weight 692.78
_space_group_crystal_system monoclinic
_space_group_IT_number 14
_space_group_name_Hall '-P 2yn'
_space_group_name_H-M_alt 'P 1 21/n 1'
_atom_sites_solution_hydrogens geom
_atom_sites_solution_primary dual
_audit_creation_date 2020-11-10
_audit_creation_method
;
Olex2 1.3-ac4
(compiled 2019.04.23 svn.r3594 for Rigaku Oxford Diffraction, GUI svn.r5739)
;
_audit_update_record
;
2020-12-08 deposited with the CCDC.	2022-10-14 downloaded from the CCDC.
;
_cell_angle_alpha 90
_cell_angle_beta 111.187(4)
_cell_angle_gamma 90
_cell_formula_units_Z 4
_cell_length_a 15.6949(6)
_cell_length_b 12.8939(4)
_cell_length_c 17.0029(7)
_cell_measurement_reflns_used 11164
_cell_measurement_temperature 113(2)
_cell_measurement_theta_max 26.5970
_cell_measurement_theta_min 2.0320
_cell_volume 3208.3(2)
_computing_cell_refinement 'CrysAlisPro 1.171.41.56a (Rigaku OD, 2020)'
_computing_data_collection 'CrysAlisPro 1.171.41.56a (Rigaku OD, 2020)'
_computing_data_reduction 'CrysAlisPro 1.171.41.56a (Rigaku OD, 2020)'
_computing_molecular_graphics 'Olex2 (Dolomanov et al., 2009)'
_computing_publication_material 'Olex2 (Dolomanov et al., 2009)'
_computing_structure_refinement 'ShelXL (Sheldrick, 2015)'
_computing_structure_solution 'ShelXT (Sheldrick, 2015)'
_diffrn_ambient_temperature 113(2)
_diffrn_detector 'Hybrid Pixel Array Detector'
_diffrn_detector_area_resol_mean 10.0000
_diffrn_measured_fraction_theta_full 0.990
_diffrn_measured_fraction_theta_max 0.990
_diffrn_measurement_details
;
List of Runs (angles in degrees, time in seconds):

  # Type    Start    End  Width  t~exp~   \w     \q     \k     \f   Frames
#--------------------------------------------------------------------------
  1  \w     -6.00  22.00   0.50   72.16    --   10.60  82.00  30.00   56
  2  \w     28.00  99.00   0.50   72.16    --   10.60  82.00  30.00  142
  3  \w    -69.00  34.00   0.50   72.16    --   10.60 -77.00-120.00  206
  4  \w    -15.00 100.00   0.50   72.16    --   10.60  82.00 -30.00  230
  5  \w     -9.00  17.00   0.50   72.16    --   10.60  82.00-180.00   52
  6  \w     47.00  84.00   0.50   72.16    --   10.60  82.00-180.00   74
  7  \w     -2.00  31.00   0.50   72.16    --   10.60  82.00  60.00   66
  8  \w     35.00  64.00   0.50   72.16    --  -10.90  38.00   0.00   58
  9  \w     46.00  72.00   0.50   72.16    --  -10.90  77.00  60.00   52
 10  \w    -34.00  52.00   0.50   72.16    --  -10.90  57.00 -30.00  172
;
_diffrn_measurement_device 'four-circle diffractometer'
_diffrn_measurement_device_type 'XtaLAB Pro II AFC12 (RINC): Kappa single'
_diffrn_measurement_method '\w scans'
_diffrn_orient_matrix_type 'CrysAlisPro convention (1999,Acta A55,543-557)'
_diffrn_orient_matrix_UB_11 -0.0086250000
_diffrn_orient_matrix_UB_12 0.0493492000
_diffrn_orient_matrix_UB_13 0.0141084000
_diffrn_orient_matrix_UB_21 -0.0293128000
_diffrn_orient_matrix_UB_22 -0.0234067000
_diffrn_orient_matrix_UB_23 0.0182697000
_diffrn_orient_matrix_UB_31 0.0375553000
_diffrn_orient_matrix_UB_32 -0.0069129000
_diffrn_orient_matrix_UB_33 0.0383380000
_diffrn_radiation_monochromator mirror
_diffrn_radiation_probe x-ray
_diffrn_radiation_type 'Mo K\a'
_diffrn_radiation_wavelength 0.71073
_diffrn_reflns_av_R_equivalents 0.0619
_diffrn_reflns_av_unetI/netI 0.0495
_diffrn_reflns_Laue_measured_fraction_full 0.990
_diffrn_reflns_Laue_measured_fraction_max 0.990
_diffrn_reflns_limit_h_max 18
_diffrn_reflns_limit_h_min -18
_diffrn_reflns_limit_k_max 15
_diffrn_reflns_limit_k_min -15
_diffrn_reflns_limit_l_max 16
_diffrn_reflns_limit_l_min -20
_diffrn_reflns_number 26586
_diffrn_reflns_point_group_measured_fraction_full 0.990
_diffrn_reflns_point_group_measured_fraction_max 0.990
_diffrn_reflns_theta_full 24.997
_diffrn_reflns_theta_max 24.997
_diffrn_reflns_theta_min 2.036
_diffrn_source 'micro-focus sealed X-ray tube'
_diffrn_source_type 'Rigaku (Mo) X-ray Source'
_exptl_absorpt_coefficient_mu 0.288
_exptl_absorpt_correction_T_max 1.00000
_exptl_absorpt_correction_T_min 0.68806
_exptl_absorpt_correction_type multi-scan
_exptl_absorpt_process_details
;
CrysAlisPro 1.171.41.56a (Rigaku Oxford Diffraction, 2020)
Empirical absorption correction using spherical harmonics,
 implemented in SCALE3 ABSPACK scaling algorithm.
;
_exptl_crystal_colour 'clear light yellow'
_exptl_crystal_colour_lustre clear
_exptl_crystal_colour_modifier light
_exptl_crystal_colour_primary yellow
_exptl_crystal_density_diffrn 1.434
_exptl_crystal_description block
_exptl_crystal_F_000 1448
_exptl_crystal_size_max 0.25
_exptl_crystal_size_mid 0.15
_exptl_crystal_size_min 0.1
_refine_diff_density_max 1.379
_refine_diff_density_min -0.502
_refine_diff_density_rms 0.089
_refine_ls_extinction_method none
_refine_ls_goodness_of_fit_ref 1.023
_refine_ls_hydrogen_treatment constr
_refine_ls_matrix_type full
_refine_ls_number_parameters 429
_refine_ls_number_reflns 5595
_refine_ls_number_restraints 1434
_refine_ls_restrained_S_all 1.028
_refine_ls_R_factor_all 0.1159
_refine_ls_R_factor_gt 0.0852
_refine_ls_shift/su_max 0.001
_refine_ls_shift/su_mean 0.000
_refine_ls_structure_factor_coef Fsqd
_refine_ls_weighting_details 'w=1/[\s^2^(Fo^2^)+(0.1155P)^2^+7.7502P] where P=(Fo^2^+2Fc^2^)/3'
_refine_ls_weighting_scheme calc
_refine_ls_wR_factor_gt 0.2219
_refine_ls_wR_factor_ref 0.2396
_reflns_Friedel_coverage 0.000
_reflns_number_gt 3932
_reflns_number_total 5595
_reflns_threshold_expression 'I > 2\s(I)'
_cod_data_source_file d2ob01703b2.cif
_cod_data_source_block k10911-myc-a
_cod_database_code 7158943
_shelx_shelxl_version_number 2018/3
_chemical_oxdiff_formula 'C33 H28 O9 S3'
_shelx_space_group_comment
;
The symmetry employed for this shelxl refinement is uniquely defined
by the following loop, which should always be used as a source of
symmetry information in preference to the above space-group names.
They are only intended as comments.
;
_diffrn_oxdiff_digest_frames
;
01c5498c83eab05de7792241a2f2814e36000251768
;
_reflns_odcompleteness_completeness 98.34
_reflns_odcompleteness_iscentric 1
_reflns_odcompleteness_theta 26.32
_olex2_refinement_description
;
1. Fixed Uiso
 At 1.2 times of:
  All C(H) groups, All C(H,H) groups
 At 1.5 times of:
  All C(H,H,H) groups, All O(H) groups
2. Uiso/Uaniso restraints and constraints
C1 \\sim C2 \\sim C3 \\sim C4 \\sim C5 \\sim C6 \\sim C7 \\sim C8 \\sim C9
\\sim C10 \\sim C11 \\sim C12 \\sim C13 \\sim C14 \\sim C15 \\sim C16 \\sim C17
\\sim C18 \\sim C19 \\sim C20 \\sim C21 \\sim C22 \\sim C23 \\sim C24 \\sim C25
\\sim C26 \\sim C27 \\sim C28 \\sim C29 \\sim C30 \\sim C31 \\sim C32 \\sim C33
\\sim C34 \\sim C35 \\sim O1 \\sim O2 \\sim O3 \\sim O4 \\sim O5 \\sim O6 \\sim
O7 \\sim O8 \\sim O9 \\sim S1 \\sim S2 \\sim S3: within 3.8A with sigma of 0.01
and sigma for terminal atoms of 0.02
3.a Secondary CH2 refined with riding coordinates:
 C7(H7A,H7B)
3.b Aromatic/amide H refined with riding coordinates:
 C2(H2), C9(H9), C10(H10), C12(H12), C13(H13), C16(H16), C17(H17), C18(H18),
 C19(H19), C20(H20), C22(H22), C25(H25), C26(H26), C30(H30), C31(H31), C33(H33),
  C34(H34)
3.c Idealised Me refined as rotating group:
 C14(H14A,H14B,H14C), C27(H27B,H27A,H27C), C28(H28C,H28A,H28B), C35(H35B,H35A,
 H35C)
3.d Idealised tetrahedral OH refined as rotating group:
 O1(H1)
;
_smtbx_masks_void_probe_radius 1.2
_smtbx_masks_void_truncation_radius 1.2
_olex2_submission_special_instructions 'No special instructions were received'
_oxdiff_exptl_absorpt_empirical_details
;
Empirical correction (ABSPACK) includes:
- Absorption correction using spherical harmonics
- Frame scaling
;
_oxdiff_exptl_absorpt_empirical_full_max 1.744
_oxdiff_exptl_absorpt_empirical_full_min 0.622

loop_
_space_group_symop_operation_xyz
'x, y, z'
'-x+1/2, y+1/2, -z+1/2'
'-x, -y, -z'
'x-1/2, -y-1/2, z-1/2'

loop_
_atom_site_label
_atom_site_type_symbol
_atom_site_fract_x
_atom_site_fract_y
_atom_site_fract_z
_atom_site_U_iso_or_equiv
_atom_site_adp_type
_atom_site_occupancy
_atom_site_site_symmetry_order
_atom_site_calc_flag
_atom_site_refinement_flags_posn
_atom_site_refinement_flags_adp
_atom_site_refinement_flags_occupancy
_atom_site_disorder_assembly
_atom_site_disorder_group
S1 S 0.38738(11) 0.18591(14) 0.12224(11) 0.0718(5) Uani 1 1 d . U . . .
S2 S 0.35737(9) 0.50262(13) 0.20425(9) 0.0571(4) Uani 1 1 d . U . . .
S3 S 0.68571(8) 0.58962(11) 0.15901(8) 0.0469(4) Uani 1 1 d . U . . .
O1 O 0.6180(3) 0.4093(3) 0.0319(2) 0.0543(9) Uani 1 1 d . U . . .
H1 H 0.666562 0.441003 0.050277 0.081 Uiso 1 1 calc GR . . . .
O2 O 0.4510(3) 0.1489(4) 0.0864(3) 0.0813(13) Uani 1 1 d . U . . .
O3 O 0.3052(3) 0.1275(4) 0.1085(3) 0.0900(15) Uani 1 1 d . U . . .
O4 O 0.2703(3) 0.4682(4) 0.1438(3) 0.0836(13) Uani 1 1 d . U . . .
O5 O 0.3879(3) 0.4625(3) 0.2879(2) 0.0657(10) Uani 1 1 d . U . . .
O6 O 0.6128(2) 0.6316(3) 0.4764(2) 0.0493(8) Uani 1 1 d . U . . .
O7 O 0.6055(3) 0.8265(3) 0.4434(2) 0.0553(9) Uani 1 1 d . U . . .
O8 O 0.6642(2) 0.6958(3) 0.1340(2) 0.0562(9) Uani 1 1 d . U . . .
O9 O 0.7398(2) 0.5346(3) 0.1187(2) 0.0607(10) Uani 1 1 d . U . . .
C1 C 0.5661(3) 0.4342(4) 0.0774(3) 0.0478(11) Uani 1 1 d . U . . .
C2 C 0.4892(4) 0.3732(5) 0.0629(3) 0.0532(11) Uani 1 1 d . U . . .
H2 H 0.478893 0.318427 0.025004 0.064 Uiso 1 1 calc R . . . .
C3 C 0.4278(4) 0.3899(5) 0.1017(3) 0.0537(11) Uani 1 1 d . U . . .
C4 C 0.4423(3) 0.4747(4) 0.1582(3) 0.0476(10) Uani 1 1 d . U . . .
C5 C 0.5219(3) 0.5353(4) 0.1781(3) 0.0434(9) Uani 1 1 d . U . . .
C6 C 0.5838(3) 0.5148(4) 0.1369(3) 0.0443(10) Uani 1 1 d . U . . .
C7 C 0.3512(4) 0.3112(5) 0.0819(4) 0.0640(12) Uani 1 1 d . U . . .
H7A H 0.321002 0.306535 0.021172 0.077 Uiso 1 1 calc R . . . .
H7B H 0.306563 0.335864 0.104856 0.077 Uiso 1 1 calc R . . . .
C8 C 0.4458(4) 0.2026(5) 0.2309(4) 0.0590(12) Uani 1 1 d . U . . .
C9 C 0.3979(4) 0.2036(5) 0.2859(4) 0.0656(13) Uani 1 1 d . U . . .
H9 H 0.334769 0.194937 0.265306 0.079 Uiso 1 1 calc R . . . .
C10 C 0.4443(4) 0.2175(5) 0.3699(4) 0.0636(13) Uani 1 1 d . U . . .
H10 H 0.412724 0.217437 0.406851 0.076 Uiso 1 1 calc R . . . .
C11 C 0.5375(4) 0.2315(5) 0.4009(4) 0.0602(13) Uani 1 1 d . U . . .
C12 C 0.5837(4) 0.2331(5) 0.3442(4) 0.0640(14) Uani 1 1 d . U . . .
H12 H 0.646480 0.244335 0.364305 0.077 Uiso 1 1 calc R . . . .
C13 C 0.5389(4) 0.2187(5) 0.2613(4) 0.0599(12) Uani 1 1 d . U . . .
H13 H 0.570541 0.219528 0.224435 0.072 Uiso 1 1 calc R . . . .
C14 C 0.5868(5) 0.2410(6) 0.4903(5) 0.0863(19) Uani 1 1 d . U . . .
H14A H 0.613886 0.175480 0.512503 0.129 Uiso 1 1 calc GR . . . .
H14B H 0.545447 0.261532 0.517470 0.129 Uiso 1 1 calc GR . . . .
H14C H 0.633843 0.292349 0.500414 0.129 Uiso 1 1 calc GR . . . .
C15 C 0.3452(3) 0.6373(5) 0.2083(3) 0.0516(10) Uani 1 1 d . U . . .
C16 C 0.3611(3) 0.6852(5) 0.2844(3) 0.0507(10) Uani 1 1 d . U . . .
H16 H 0.381666 0.647318 0.334339 0.061 Uiso 1 1 calc R . . . .
C17 C 0.3458(4) 0.7906(5) 0.2854(4) 0.0619(12) Uani 1 1 d . U . . .
H17 H 0.356015 0.823314 0.336813 0.074 Uiso 1 1 calc R . . . .
C18 C 0.3156(4) 0.8493(6) 0.2118(4) 0.0731(14) Uani 1 1 d . U . . .
H18 H 0.308779 0.920830 0.213154 0.088 Uiso 1 1 calc R . . . .
C19 C 0.2962(4) 0.7966(6) 0.1367(4) 0.0737(15) Uani 1 1 d . U . . .
H19 H 0.272965 0.833781 0.086566 0.088 Uiso 1 1 calc R . . . .
C20 C 0.3095(4) 0.6928(5) 0.1324(4) 0.0618(12) Uani 1 1 d . U . . .
H20 H 0.295277 0.659535 0.080722 0.074 Uiso 1 1 calc R . . . .
C21 C 0.5442(3) 0.6164(4) 0.2452(3) 0.0407(9) Uani 1 1 d . U . . .
C22 C 0.5702(3) 0.5833(4) 0.3289(3) 0.0395(9) Uani 1 1 d . U . . .
H22 H 0.574344 0.512772 0.341258 0.047 Uiso 1 1 calc R . . . .
C23 C 0.5900(3) 0.6557(4) 0.3935(3) 0.0398(9) Uani 1 1 d . U . . .
C24 C 0.5850(3) 0.7621(4) 0.3752(3) 0.0448(10) Uani 1 1 d . U . . .
C25 C 0.5602(3) 0.7941(4) 0.2924(3) 0.0468(10) Uani 1 1 d . U . . .
H25 H 0.556967 0.864498 0.279870 0.056 Uiso 1 1 calc R . . . .
C26 C 0.5399(3) 0.7215(4) 0.2279(3) 0.0455(9) Uani 1 1 d . U . . .
H26 H 0.523341 0.743913 0.172324 0.055 Uiso 1 1 calc R . . . .
C27 C 0.6202(4) 0.5246(4) 0.4985(4) 0.0566(14) Uani 1 1 d . U . . .
H27B H 0.635106 0.517754 0.558175 0.085 Uiso 1 1 calc GR . . . .
H27A H 0.667482 0.493301 0.483066 0.085 Uiso 1 1 calc GR . . . .
H27C H 0.563141 0.490616 0.469044 0.085 Uiso 1 1 calc GR . . . .
C28 C 0.5859(4) 0.9345(4) 0.4284(4) 0.0683(16) Uani 1 1 d . U . . .
H28C H 0.623648 0.963130 0.400229 0.102 Uiso 1 1 calc GR . . . .
H28A H 0.598250 0.969477 0.481198 0.102 Uiso 1 1 calc GR . . . .
H28B H 0.522755 0.943326 0.393677 0.102 Uiso 1 1 calc GR . . . .
C29 C 0.7464(3) 0.5833(4) 0.2677(3) 0.0434(10) Uani 1 1 d . U . . .
C30 C 0.7787(4) 0.4884(4) 0.3048(4) 0.0548(12) Uani 1 1 d . U . . .
H30 H 0.765692 0.427469 0.273372 0.066 Uiso 1 1 calc R . . . .
C31 C 0.8311(4) 0.4870(5) 0.3900(4) 0.0643(14) Uani 1 1 d . U . . .
H31 H 0.852092 0.424167 0.416921 0.077 Uiso 1 1 calc R . . . .
C32 C 0.8526(4) 0.5794(5) 0.4361(4) 0.0618(14) Uani 1 1 d . U . . .
C33 C 0.8189(3) 0.6707(5) 0.3970(4) 0.0553(12) Uani 1 1 d . U . . .
H33 H 0.832438 0.731959 0.427972 0.066 Uiso 1 1 calc R . . . .
C34 C 0.7659(3) 0.6741(4) 0.3139(3) 0.0469(10) Uani 1 1 d . U . . .
H34 H 0.742875 0.737083 0.288277 0.056 Uiso 1 1 calc R . . . .
C35 C 0.9159(5) 0.5839(7) 0.5257(5) 0.092(2) Uani 1 1 d . U . . .
H35B H 0.918504 0.653675 0.546250 0.138 Uiso 1 1 calc GR . . . .
H35A H 0.975867 0.562468 0.529617 0.138 Uiso 1 1 calc GR . . . .
H35C H 0.894138 0.538568 0.559135 0.138 Uiso 1 1 calc GR . . . .

loop_
_atom_site_aniso_label
_atom_site_aniso_U_11
_atom_site_aniso_U_22
_atom_site_aniso_U_33
_atom_site_aniso_U_23
_atom_site_aniso_U_13
_atom_site_aniso_U_12
S1 0.0679(10) 0.0850(11) 0.0791(11) -0.0376(9) 0.0468(9) -0.0330(8)
S2 0.0415(7) 0.0934(11) 0.0454(8) -0.0193(7) 0.0268(6) -0.0189(7)
S3 0.0392(7) 0.0601(8) 0.0509(8) -0.0074(6) 0.0278(6) -0.0072(6)
O1 0.059(2) 0.065(2) 0.053(2) -0.0157(17) 0.0371(19) -0.0084(18)
O2 0.086(3) 0.086(3) 0.094(3) -0.040(2) 0.060(2) -0.025(2)
O3 0.082(3) 0.110(3) 0.091(3) -0.048(3) 0.048(3) -0.057(3)
O4 0.043(2) 0.130(3) 0.083(3) -0.042(3) 0.028(2) -0.024(2)
O5 0.076(2) 0.082(3) 0.054(2) -0.0068(19) 0.042(2) -0.011(2)
O6 0.0539(19) 0.0552(19) 0.0379(17) -0.0047(15) 0.0156(15) -0.0023(16)
O7 0.062(2) 0.0502(19) 0.060(2) -0.0157(16) 0.0302(17) -0.0081(16)
O8 0.050(2) 0.069(2) 0.060(2) 0.0094(18) 0.0312(18) -0.0051(17)
O9 0.047(2) 0.083(3) 0.068(2) -0.022(2) 0.0399(18) -0.0117(18)
C1 0.047(2) 0.064(3) 0.041(2) -0.008(2) 0.0258(19) -0.006(2)
C2 0.052(2) 0.069(3) 0.046(2) -0.013(2) 0.026(2) -0.010(2)
C3 0.045(2) 0.076(2) 0.047(2) -0.011(2) 0.0251(18) -0.017(2)
C4 0.0403(19) 0.072(2) 0.0378(19) -0.0095(18) 0.0226(16) -0.0085(18)
C5 0.0366(18) 0.064(2) 0.0373(19) -0.0044(17) 0.0227(15) -0.0037(17)
C6 0.0350(19) 0.062(2) 0.042(2) -0.0038(18) 0.0210(17) -0.0053(18)
C7 0.052(2) 0.086(3) 0.060(2) -0.022(2) 0.027(2) -0.018(2)
C8 0.049(2) 0.068(3) 0.072(3) -0.009(2) 0.037(2) -0.011(2)
C9 0.053(2) 0.082(3) 0.074(3) -0.017(2) 0.038(2) -0.012(2)
C10 0.055(3) 0.075(3) 0.074(3) -0.005(3) 0.039(2) -0.001(2)
C11 0.054(3) 0.062(3) 0.066(3) 0.002(2) 0.023(2) 0.008(2)
C12 0.045(3) 0.072(3) 0.081(3) 0.005(3) 0.031(2) 0.006(2)
C13 0.051(2) 0.074(3) 0.067(2) -0.007(2) 0.037(2) -0.002(2)
C14 0.077(4) 0.088(4) 0.094(5) -0.001(4) 0.029(4) 0.007(3)
C15 0.0325(19) 0.083(2) 0.048(2) 0.003(2) 0.0246(17) 0.0012(19)
C16 0.0362(19) 0.077(2) 0.050(2) 0.001(2) 0.0281(17) -0.0002(19)
C17 0.045(2) 0.087(3) 0.064(3) 0.003(2) 0.031(2) 0.004(2)
C18 0.058(3) 0.093(3) 0.079(3) 0.011(3) 0.038(2) 0.015(3)
C19 0.052(3) 0.105(3) 0.067(3) 0.018(3) 0.025(2) 0.021(3)
C20 0.044(2) 0.097(3) 0.052(2) 0.003(2) 0.0249(19) 0.007(2)
C21 0.0319(17) 0.060(2) 0.0384(18) -0.0044(17) 0.0223(15) -0.0020(16)
C22 0.0343(17) 0.0528(19) 0.0396(18) -0.0056(16) 0.0234(15) -0.0013(16)
C23 0.0352(19) 0.052(2) 0.039(2) -0.0055(18) 0.0211(16) 0.0007(17)
C24 0.0368(19) 0.054(2) 0.051(2) -0.0080(19) 0.0242(17) -0.0041(18)
C25 0.0382(19) 0.056(2) 0.055(2) 0.0028(19) 0.0275(17) 0.0024(17)
C26 0.0347(17) 0.064(2) 0.0460(19) 0.0040(17) 0.0244(15) 0.0023(17)
C27 0.059(3) 0.062(3) 0.045(3) 0.004(3) 0.015(3) -0.004(3)
C28 0.069(4) 0.049(3) 0.100(4) -0.022(3) 0.047(3) -0.007(3)
C29 0.0323(18) 0.053(2) 0.050(2) -0.0089(19) 0.0215(17) -0.0030(17)
C30 0.044(2) 0.056(2) 0.062(3) -0.012(2) 0.016(2) 0.000(2)
C31 0.049(3) 0.066(3) 0.071(3) -0.001(3) 0.013(2) 0.012(2)
C32 0.041(2) 0.080(3) 0.062(3) -0.017(3) 0.017(2) 0.001(2)
C33 0.037(2) 0.066(3) 0.067(3) -0.020(2) 0.024(2) -0.003(2)
C34 0.0348(19) 0.053(2) 0.058(2) -0.0110(19) 0.0236(17) -0.0063(17)
C35 0.081(4) 0.105(5) 0.080(4) 0.000(4) 0.017(4) 0.006(4)

loop_
_atom_type_symbol
_atom_type_description
_atom_type_scat_dispersion_real
_atom_type_scat_dispersion_imag
_atom_type_scat_source
C C 0.0033 0.0016 'International Tables Vol C Tables 4.2.6.8 and 6.1.1.4'
H H 0.0000 0.0000 'International Tables Vol C Tables 4.2.6.8 and 6.1.1.4'
O O 0.0106 0.0060 'International Tables Vol C Tables 4.2.6.8 and 6.1.1.4'
S S 0.1246 0.1234 'International Tables Vol C Tables 4.2.6.8 and 6.1.1.4'

loop_
_geom_angle_atom_site_label_1
_geom_angle_atom_site_label_2
_geom_angle_atom_site_label_3
_geom_angle
_geom_angle_site_symmetry_1
_geom_angle_site_symmetry_3
_geom_angle_publ_flag
O2 S1 O3 118.7(3) . . ?
O2 S1 C7 108.5(3) . . ?
O2 S1 C8 108.1(3) . . ?
O3 S1 C7 105.8(3) . . ?
O3 S1 C8 109.4(3) . . ?
C8 S1 C7 105.6(3) . . ?
O4 S2 C4 106.6(2) . . ?
O4 S2 C15 104.1(3) . . ?
O5 S2 O4 119.2(3) . . ?
O5 S2 C4 109.0(2) . . ?
O5 S2 C15 108.9(3) . . ?
C15 S2 C4 108.8(2) . . ?
O8 S3 O9 116.0(2) . . ?
O8 S3 C6 110.8(2) . . ?
O8 S3 C29 109.7(2) . . ?
O9 S3 C6 105.5(2) . . ?
O9 S3 C29 106.8(2) . . ?
C29 S3 C6 107.5(2) . . ?
C23 O6 C27 117.4(4) . . ?
C24 O7 C28 118.1(5) . . ?
O1 C1 C2 115.5(5) . . ?
O1 C1 C6 125.8(4) . . ?
C2 C1 C6 118.7(4) . . ?
C3 C2 C1 123.0(5) . . ?
C2 C3 C4 118.7(5) . . ?
C2 C3 C7 115.3(5) . . ?
C4 C3 C7 125.9(5) . . ?
C3 C4 S2 118.9(4) . . ?
C5 C4 S2 121.0(4) . . ?
C5 C4 C3 120.1(4) . . ?
C4 C5 C6 119.1(4) . . ?
C4 C5 C21 121.0(4) . . ?
C6 C5 C21 119.8(4) . . ?
C1 C6 S3 118.6(3) . . ?
C1 C6 C5 120.2(4) . . ?
C5 C6 S3 121.2(4) . . ?
C3 C7 S1 114.1(4) . . ?
C9 C8 S1 120.3(4) . . ?
C13 C8 S1 119.6(4) . . ?
C13 C8 C9 120.1(6) . . ?
C10 C9 C8 119.4(6) . . ?
C9 C10 C11 120.7(6) . . ?
C10 C11 C12 118.8(6) . . ?
C10 C11 C14 120.4(6) . . ?
C12 C11 C14 120.7(6) . . ?
C13 C12 C11 121.1(6) . . ?
C12 C13 C8 119.8(5) . . ?
C16 C15 S2 119.8(4) . . ?
C16 C15 C20 120.9(6) . . ?
C20 C15 S2 118.9(5) . . ?
C15 C16 C17 118.8(6) . . ?
C16 C17 C18 121.9(6) . . ?
C19 C18 C17 117.0(7) . . ?
C20 C19 C18 123.1(6) . . ?
C19 C20 C15 118.1(6) . . ?
C22 C21 C5 117.7(4) . . ?
C26 C21 C5 123.0(4) . . ?
C26 C21 C22 119.3(5) . . ?
C23 C22 C21 119.9(5) . . ?
O6 C23 C22 124.6(4) . . ?
O6 C23 C24 115.2(4) . . ?
C22 C23 C24 120.2(5) . . ?
O7 C24 C23 115.4(5) . . ?
O7 C24 C25 125.2(5) . . ?
C25 C24 C23 119.4(5) . . ?
C24 C25 C26 120.3(5) . . ?
C21 C26 C25 120.8(5) . . ?
C30 C29 S3 119.5(4) . . ?
C34 C29 S3 119.1(4) . . ?
C34 C29 C30 121.3(5) . . ?
C31 C30 C29 118.0(5) . . ?
C30 C31 C32 120.5(6) . . ?
C31 C32 C35 122.9(6) . . ?
C33 C32 C31 119.4(6) . . ?
C33 C32 C35 117.6(6) . . ?
C34 C33 C32 121.3(5) . . ?
C33 C34 C29 119.4(5) . . ?

loop_
_geom_bond_atom_site_label_1
_geom_bond_atom_site_label_2
_geom_bond_distance
_geom_bond_site_symmetry_2
_geom_bond_publ_flag
S1 O2 1.427(4) . ?
S1 O3 1.439(4) . ?
S1 C7 1.767(7) . ?
S1 C8 1.753(6) . ?
S2 O4 1.451(4) . ?
S2 O5 1.424(4) . ?
S2 C4 1.809(5) . ?
S2 C15 1.751(6) . ?
S3 O8 1.437(4) . ?
S3 O9 1.454(4) . ?
S3 C6 1.789(5) . ?
S3 C29 1.748(5) . ?
O1 C1 1.351(6) . ?
O6 C23 1.359(6) . ?
O6 C27 1.424(7) . ?
O7 C24 1.368(6) . ?
O7 C28 1.428(7) . ?
C1 C2 1.386(7) . ?
C1 C6 1.405(7) . ?
C2 C3 1.368(7) . ?
C3 C4 1.418(7) . ?
C3 C7 1.516(8) . ?
C4 C5 1.407(7) . ?
C5 C6 1.412(6) . ?
C5 C21 1.493(7) . ?
C8 C9 1.396(8) . ?
C8 C13 1.378(8) . ?
C9 C10 1.361(8) . ?
C10 C11 1.376(8) . ?
C11 C12 1.401(8) . ?
C11 C14 1.440(9) . ?
C12 C13 1.341(8) . ?
C15 C16 1.373(7) . ?
C15 C20 1.402(8) . ?
C16 C17 1.382(8) . ?
C17 C18 1.391(9) . ?
C18 C19 1.381(9) . ?
C19 C20 1.360(9) . ?
C21 C22 1.398(7) . ?
C21 C26 1.383(7) . ?
C22 C23 1.389(6) . ?
C23 C24 1.403(7) . ?
C24 C25 1.380(7) . ?
C25 C26 1.389(7) . ?
C29 C30 1.387(8) . ?
C29 C34 1.382(7) . ?
C30 C31 1.384(8) . ?
C31 C32 1.398(8) . ?
C32 C33 1.361(8) . ?
C32 C35 1.490(9) . ?
C33 C34 1.357(8) . ?
